data_4310352
loop_
_publ_author_name
'Yanhui Shi'
'Changsheng Cao'
'Aaron L. Odom'

_publ_section_title
;
 Synthesis and Group 4 Complexes of Tris(pyrrolyl-\a-methyl)amine
;
_journal_name_full 'Inorganic Chemistry'
_journal_page_first 275
_journal_page_last 281
_journal_paper_doi 10.1021/ic035049v
_journal_volume 43
_journal_year 2004
_chemical_formula_sum 'C37 H49 Cl4 N7 Zr'
_chemical_formula_weight 824.85
_chemical_name_common Zr(But-bpy)(NMe2)(tpa
_chemical_name_systematic
; 
 ? 
;
_space_group_IT_number 14
_symmetry_cell_setting monoclinic
_symmetry_space_group_name_Hall '-P 2ybc'
_symmetry_space_group_name_H-M 'P 1 21/c 1'
_atom_sites_solution_hydrogens geom
_atom_sites_solution_primary direct
_atom_sites_solution_secondary difmap
_audit_creation_method SHELXL-97
_cell_angle_alpha 90.00
_cell_angle_beta 99.270(4)
_cell_angle_gamma 90.00
_cell_formula_units_Z 4
_cell_length_a 8.5527(18)
_cell_length_b 23.370(5)
_cell_length_c 20.101(4)
_cell_measurement_temperature 293(2)
_cell_volume 3965.2(14)
_computing_structure_refinement 'SHELXL-97 (Sheldrick, 1997)'
_computing_structure_solution 'SHELXS-97 (Sheldrick, 1990)'
_diffrn_ambient_temperature 293(2)
_diffrn_measured_fraction_theta_full 0.996
_diffrn_measured_fraction_theta_max 0.996
_diffrn_radiation_monochromator graphite
_diffrn_radiation_source 'fine-focus sealed tube'
_diffrn_radiation_type MoK\a
_diffrn_radiation_wavelength 0.71073
_diffrn_reflns_av_R_equivalents 0.1419
_diffrn_reflns_av_sigmaI/netI 0.1525
_diffrn_reflns_limit_h_max 9
_diffrn_reflns_limit_h_min -9
_diffrn_reflns_limit_k_max 25
_diffrn_reflns_limit_k_min -20
_diffrn_reflns_limit_l_max 19
_diffrn_reflns_limit_l_min -22
_diffrn_reflns_number 17955
_diffrn_reflns_theta_full 23.28
_diffrn_reflns_theta_max 23.28
_diffrn_reflns_theta_min 1.74
_exptl_absorpt_coefficient_mu 0.583
_exptl_crystal_colour yellow
_exptl_crystal_density_diffrn 1.382
_exptl_crystal_density_method 'not measured'
_exptl_crystal_F_000 1712
_refine_diff_density_max 0.964
_refine_diff_density_min -0.990
_refine_diff_density_rms 0.121
_refine_ls_extinction_coef 0.0043(6)
_refine_ls_extinction_expression Fc^*^=kFc[1+0.001xFc^2^\l^3^/sin(2\q)]^-1/4^
_refine_ls_extinction_method SHELXL
_refine_ls_goodness_of_fit_ref 1.000
_refine_ls_hydrogen_treatment mixed
_refine_ls_matrix_type full
_refine_ls_number_parameters 443
_refine_ls_number_reflns 5704
_refine_ls_number_restraints 0
_refine_ls_restrained_S_all 1.000
_refine_ls_R_factor_all 0.1391
_refine_ls_R_factor_gt 0.0623
_refine_ls_shift/su_max 0.001
_refine_ls_shift/su_mean 0.000
_refine_ls_structure_factor_coef Fsqd
_refine_ls_weighting_details 'calc w=1/[\s^2^(Fo^2^)+(0.0911P)^2^+0.0000P] where P=(Fo^2^+2Fc^2^)/3'
_refine_ls_weighting_scheme calc
_refine_ls_wR_factor_gt 0.1557
_refine_ls_wR_factor_ref 0.1926
_reflns_number_gt 3120
_reflns_number_total 5704
_reflns_threshold_expression >2sigma(I)
_cod_data_source_file ic035049vsi20030908_104650_3.cif
_cod_data_source_block shi501t
_cod_original_cell_volume 3965.1(14)
_cod_database_code 4310352

loop_
_symmetry_equiv_pos_as_xyz
'x, y, z'
'-x, y+1/2, -z+1/2'
'-x, -y, -z'
'x, -y-1/2, z-1/2'

loop_
_atom_site_label
_atom_site_type_symbol
_atom_site_fract_x
_atom_site_fract_y
_atom_site_fract_z
_atom_site_U_iso_or_equiv
_atom_site_adp_type
_atom_site_occupancy
_atom_site_symmetry_multiplicity
_atom_site_calc_flag
_atom_site_refinement_flags
_atom_site_disorder_assembly
_atom_site_disorder_group
Zr Zr 1.53079(9) 0.68566(3) 0.34924(4) 0.0214(3) Uani 1 1 d . . .
Cl1S Cl 1.5248(5) 0.99231(17) 0.3749(3) 0.1418(18) Uani 1 1 d . . .
Cl2S Cl 1.3478(5) 1.06932(18) 0.4407(2) 0.1392(18) Uani 1 1 d . . .
Cl3S Cl 1.7587(3) 0.85192(12) 0.14738(13) 0.0618(8) Uani 1 1 d . . .
Cl4S Cl 1.9272(3) 0.75891(10) 0.09336(11) 0.0436(6) Uani 1 1 d . . .
N1 N 1.3302(8) 0.6479(3) 0.2810(3) 0.0296(17) Uani 1 1 d . . .
N2 N 1.4677(7) 0.7364(3) 0.4394(3) 0.0236(15) Uani 1 1 d . . .
N3 N 1.6835(7) 0.6227(3) 0.4100(3) 0.0226(15) Uani 1 1 d . . .
N4 N 1.3718(7) 0.6257(3) 0.4137(3) 0.0217(15) Uani 1 1 d . . .
N5 N 1.7131(7) 0.7623(3) 0.3677(3) 0.0226(15) Uani 1 1 d . . .
N6 N 1.4230(7) 0.7746(2) 0.2980(3) 0.0214(15) Uani 1 1 d . . .
N7 N 1.6643(8) 0.6734(3) 0.2741(3) 0.0295(17) Uani 1 1 d . . .
C1S C 1.5268(14) 1.0492(6) 0.4234(7) 0.106(5) Uani 1 1 d . . .
H1SC H 1.5718 1.0809 0.4017 0.127 Uiso 1 1 calc R . .
H1SA H 1.5961 1.0416 0.4656 0.127 Uiso 1 1 calc R . .
C2S C 1.7802(10) 0.8126(4) 0.0766(4) 0.048(3) Uani 1 1 d . . .
H2SA H 1.8078 0.8382 0.0424 0.057 Uiso 1 1 calc R . .
H2SB H 1.6797 0.7948 0.0588 0.057 Uiso 1 1 calc R . .
C11 C 1.2755(10) 0.6550(4) 0.2121(4) 0.038(2) Uani 1 1 d . . .
H11A H 1.3116 0.6825 0.1848 0.046 Uiso 1 1 calc R . .
C12 C 1.1614(10) 0.6154(4) 0.1909(4) 0.042(2) Uani 1 1 d . . .
H12A H 1.1071 0.6112 0.1472 0.050 Uiso 1 1 calc R . .
C13 C 1.1402(10) 0.5819(4) 0.2471(4) 0.039(2) Uani 1 1 d . . .
H13A H 1.0688 0.5519 0.2477 0.047 Uiso 1 1 calc R . .
C14 C 1.2445(9) 0.6019(3) 0.3004(4) 0.028(2) Uani 1 1 d . . .
C21 C 1.5288(9) 0.7807(3) 0.4807(4) 0.029(2) Uani 1 1 d . . .
H21A H 1.6145 0.8032 0.4739 0.035 Uiso 1 1 calc R . .
C22 C 1.4464(10) 0.7870(4) 0.5332(4) 0.036(2) Uani 1 1 d . . .
H22A H 1.4661 0.8138 0.5678 0.043 Uiso 1 1 calc R . .
C23 C 1.3267(9) 0.7456(3) 0.5250(4) 0.031(2) Uani 1 1 d . . .
H23A H 1.2514 0.7394 0.5528 0.038 Uiso 1 1 calc R . .
C24 C 1.3429(8) 0.7165(3) 0.4682(4) 0.0212(18) Uani 1 1 d . . .
C31 C 1.8371(9) 0.6048(3) 0.4090(4) 0.030(2) Uani 1 1 d . . .
H31A H 1.9014 0.6189 0.3796 0.036 Uiso 1 1 calc R . .
C32 C 1.8827(9) 0.5639(3) 0.4563(4) 0.0257(19) Uani 1 1 d . . .
H32A H 1.9811 0.5462 0.4657 0.031 Uiso 1 1 calc R . .
C33 C 1.7496(9) 0.5539(3) 0.4885(4) 0.027(2) Uani 1 1 d . . .
H33A H 1.7431 0.5278 0.5229 0.033 Uiso 1 1 calc R . .
C34 C 1.6340(9) 0.5895(3) 0.4594(4) 0.0216(18) Uani 1 1 d . . .
C41 C 1.2917(9) 0.5804(3) 0.3696(4) 0.031(2) Uani 1 1 d . . .
H41A H 1.3625 0.5480 0.3692 0.037 Uiso 1 1 calc R . .
H41B H 1.1986 0.5675 0.3872 0.037 Uiso 1 1 calc R . .
C42 C 1.2545(9) 0.6662(3) 0.4344(4) 0.028(2) Uani 1 1 d . . .
H42A H 1.1943 0.6476 0.4652 0.033 Uiso 1 1 calc R . .
H42B H 1.1813 0.6789 0.3952 0.033 Uiso 1 1 calc R . .
C43 C 1.4708(9) 0.6015(3) 0.4745(4) 0.0239(19) Uani 1 1 d . . .
H43A H 1.4236 0.5663 0.4876 0.029 Uiso 1 1 calc R . .
H43B H 1.4769 0.6284 0.5116 0.029 Uiso 1 1 calc R . .
C52 C 1.6785(8) 0.8149(3) 0.3409(4) 0.0223(18) Uani 1 1 d . . .
C53 C 1.7842(9) 0.8595(3) 0.3554(4) 0.0253(19) Uani 1 1 d . . .
H53A H 1.7571 0.8952 0.3366 0.030 Uiso 1 1 calc R . .
C54 C 1.9262(9) 0.8533(3) 0.3960(4) 0.0223(19) Uani 1 1 d . . .
C55 C 1.9632(9) 0.7975(3) 0.4222(4) 0.029(2) Uani 1 1 d . . .
H55A H 2.0596 0.7903 0.4496 0.035 Uiso 1 1 calc R . .
C56 C 1.8549(9) 0.7549(3) 0.4065(4) 0.028(2) Uani 1 1 d . . .
H56A H 1.8806 0.7185 0.4236 0.033 Uiso 1 1 calc R . .
C62 C 1.5212(9) 0.8197(3) 0.2976(4) 0.0237(19) Uani 1 1 d . . .
C63 C 1.4770(9) 0.8683(3) 0.2600(4) 0.0244(19) Uani 1 1 d . . .
H63A H 1.5496 0.8978 0.2596 0.029 Uiso 1 1 calc R . .
C64 C 1.3262(9) 0.8738(3) 0.2227(4) 0.0207(18) Uani 1 1 d . . .
C65 C 1.2246(9) 0.8283(3) 0.2269(4) 0.027(2) Uani 1 1 d . . .
H65A H 1.1210 0.8302 0.2042 0.033 Uiso 1 1 calc R . .
C66 C 1.2741(9) 0.7808(3) 0.2640(4) 0.027(2) Uani 1 1 d . . .
H66A H 1.2019 0.7513 0.2659 0.033 Uiso 1 1 calc R . .
C71 C 1.6582(11) 0.6149(3) 0.2486(4) 0.041(2) Uani 1 1 d . . .
H71A H 1.7226 0.6119 0.2138 0.062 Uiso 1 1 calc R . .
H71B H 1.5508 0.6051 0.2305 0.062 Uiso 1 1 calc R . .
H71C H 1.6974 0.5891 0.2846 0.062 Uiso 1 1 calc R . .
C72 C 1.7705(12) 0.7055(4) 0.2372(5) 0.055(3) Uani 1 1 d . . .
H72A H 1.8073 0.6809 0.2047 0.083 Uiso 1 1 calc R . .
H72B H 1.8595 0.7194 0.2683 0.083 Uiso 1 1 calc R . .
H72C H 1.7142 0.7373 0.2144 0.083 Uiso 1 1 calc R . .
C540 C 2.0422(9) 0.9015(3) 0.4165(4) 0.028(2) Uani 1 1 d . . .
C541 C 2.2056(9) 0.8863(4) 0.3995(4) 0.043(2) Uani 1 1 d . . .
H54G H 2.1975 0.8807 0.3518 0.065 Uiso 1 1 calc R . .
H54H H 2.2434 0.8519 0.4227 0.065 Uiso 1 1 calc R . .
H54I H 2.2783 0.9170 0.4135 0.065 Uiso 1 1 calc R . .
C542 C 1.9854(10) 0.9572(3) 0.3818(5) 0.051(3) Uani 1 1 d . . .
H54D H 1.9761 0.9526 0.3339 0.076 Uiso 1 1 calc R . .
H54E H 2.0602 0.9870 0.3965 0.076 Uiso 1 1 calc R . .
H54F H 1.8840 0.9672 0.3932 0.076 Uiso 1 1 calc R . .
C543 C 2.0572(11) 0.9096(4) 0.4937(4) 0.051(3) Uani 1 1 d . . .
H54A H 2.0934 0.8747 0.5160 0.077 Uiso 1 1 calc R . .
H54B H 1.9558 0.9197 0.5049 0.077 Uiso 1 1 calc R . .
H54C H 2.1318 0.9396 0.5079 0.077 Uiso 1 1 calc R . .
C640 C 1.2745(9) 0.9256(3) 0.1774(4) 0.0246(19) Uani 1 1 d . . .
C641 C 1.1497(10) 0.9602(4) 0.2086(4) 0.043(2) Uani 1 1 d . . .
H64G H 1.1959 0.9734 0.2526 0.065 Uiso 1 1 calc R . .
H64H H 1.0604 0.9362 0.2121 0.065 Uiso 1 1 calc R . .
H64I H 1.1157 0.9925 0.1803 0.065 Uiso 1 1 calc R . .
C642 C 1.4134(9) 0.9654(3) 0.1702(4) 0.039(2) Uani 1 1 d . . .
H64D H 1.4923 0.9444 0.1513 0.058 Uiso 1 1 calc R . .
H64E H 1.4588 0.9799 0.2137 0.058 Uiso 1 1 calc R . .
H64F H 1.3761 0.9967 0.1410 0.058 Uiso 1 1 calc R . .
C643 C 1.2020(10) 0.9040(4) 0.1069(4) 0.036(2) Uani 1 1 d . . .
H64A H 1.2801 0.8826 0.0879 0.054 Uiso 1 1 calc R . .
H64B H 1.1678 0.9360 0.0783 0.054 Uiso 1 1 calc R . .
H64C H 1.1129 0.8798 0.1103 0.054 Uiso 1 1 calc R . .

loop_
_atom_site_aniso_label
_atom_site_aniso_U_11
_atom_site_aniso_U_22
_atom_site_aniso_U_33
_atom_site_aniso_U_23
_atom_site_aniso_U_13
_atom_site_aniso_U_12
Zr 0.0232(5) 0.0165(4) 0.0234(5) 0.0036(4) 0.0002(3) -0.0008(4)
Cl1S 0.115(3) 0.088(3) 0.235(5) -0.020(3) 0.067(3) -0.010(2)
Cl2S 0.140(4) 0.117(3) 0.179(4) -0.043(3) 0.081(3) -0.045(3)
Cl3S 0.0681(19) 0.0646(19) 0.0562(17) -0.0007(14) 0.0203(14) 0.0184(15)
Cl4S 0.0400(14) 0.0463(15) 0.0444(14) -0.0026(12) 0.0063(11) 0.0041(11)
N1 0.038(4) 0.029(4) 0.022(4) 0.012(3) 0.006(3) 0.006(3)
N2 0.023(4) 0.023(4) 0.023(4) 0.006(3) -0.001(3) -0.002(3)
N3 0.021(4) 0.017(4) 0.030(4) -0.001(3) 0.004(3) -0.002(3)
N4 0.017(4) 0.021(4) 0.025(4) -0.001(3) -0.003(3) -0.002(3)
N5 0.017(4) 0.024(4) 0.024(4) 0.003(3) -0.005(3) 0.002(3)
N6 0.025(4) 0.020(4) 0.018(4) 0.003(3) 0.001(3) -0.003(3)
N7 0.046(5) 0.015(4) 0.029(4) -0.003(3) 0.012(3) -0.005(3)
C1S 0.063(9) 0.141(13) 0.102(11) -0.036(10) -0.021(8) 0.000(9)
C2S 0.044(6) 0.047(6) 0.046(6) -0.008(5) -0.011(5) 0.005(5)
C11 0.044(6) 0.032(5) 0.036(6) 0.002(4) -0.001(5) 0.001(5)
C12 0.043(6) 0.041(6) 0.035(6) -0.015(5) -0.014(4) -0.008(5)
C13 0.031(5) 0.047(6) 0.038(6) -0.006(5) 0.002(4) -0.021(4)
C14 0.025(5) 0.036(5) 0.023(5) 0.001(4) 0.005(4) -0.003(4)
C21 0.032(5) 0.017(5) 0.034(5) -0.001(4) -0.007(4) 0.005(4)
C22 0.044(6) 0.030(5) 0.031(5) -0.009(4) -0.001(4) 0.013(5)
C23 0.032(5) 0.031(5) 0.033(5) -0.006(4) 0.009(4) 0.006(4)
C24 0.018(4) 0.016(4) 0.026(5) 0.003(4) -0.007(4) 0.004(4)
C31 0.021(5) 0.027(5) 0.042(5) -0.005(4) 0.006(4) 0.002(4)
C32 0.020(5) 0.023(5) 0.031(5) 0.001(4) -0.005(4) 0.005(4)
C33 0.036(5) 0.021(5) 0.022(5) 0.003(4) -0.005(4) 0.000(4)
C34 0.027(5) 0.014(4) 0.021(5) -0.004(4) -0.002(4) 0.001(4)
C41 0.020(5) 0.034(5) 0.039(5) -0.002(4) 0.006(4) -0.006(4)
C42 0.021(5) 0.029(5) 0.034(5) 0.001(4) 0.007(4) -0.003(4)
C43 0.033(5) 0.020(5) 0.018(4) 0.013(4) 0.003(4) 0.000(4)
C52 0.024(4) 0.018(4) 0.023(4) 0.001(4) -0.001(3) 0.002(4)
C53 0.026(5) 0.025(5) 0.022(5) 0.006(4) -0.004(4) -0.004(4)
C54 0.023(5) 0.022(5) 0.022(5) -0.001(4) 0.005(4) 0.001(4)
C55 0.027(5) 0.030(5) 0.027(5) 0.006(4) -0.009(4) -0.002(4)
C56 0.032(5) 0.022(5) 0.026(5) 0.011(4) -0.003(4) 0.002(4)
C62 0.022(4) 0.019(5) 0.029(5) 0.003(4) 0.001(4) 0.003(4)
C63 0.027(5) 0.014(4) 0.031(5) 0.000(4) 0.002(4) -0.006(4)
C64 0.021(5) 0.020(5) 0.020(4) -0.002(4) 0.001(4) 0.008(4)
C65 0.014(4) 0.032(5) 0.032(5) 0.003(4) -0.010(4) 0.000(4)
C66 0.025(5) 0.023(5) 0.030(5) -0.003(4) -0.007(4) -0.004(4)
C71 0.064(7) 0.030(5) 0.033(5) -0.005(4) 0.015(5) -0.006(5)
C72 0.088(8) 0.036(6) 0.051(6) 0.005(5) 0.038(6) -0.013(5)
C540 0.025(5) 0.029(5) 0.027(5) -0.002(4) -0.003(4) -0.003(4)
C541 0.032(5) 0.043(6) 0.056(6) -0.008(5) 0.011(5) -0.003(4)
C542 0.041(6) 0.022(5) 0.084(8) 0.001(5) -0.004(5) -0.007(4)
C543 0.061(7) 0.055(7) 0.038(6) -0.026(5) 0.010(5) -0.017(5)
C640 0.033(5) 0.018(5) 0.021(5) 0.001(4) -0.002(4) 0.006(4)
C641 0.050(6) 0.026(5) 0.056(6) 0.005(5) 0.017(5) 0.015(4)
C642 0.035(5) 0.033(5) 0.045(6) 0.014(4) -0.005(4) -0.008(4)
C643 0.050(6) 0.035(5) 0.022(5) 0.010(4) 0.000(4) -0.005(4)

loop_
_atom_type_symbol
_atom_type_description
_atom_type_scat_dispersion_real
_atom_type_scat_dispersion_imag
_atom_type_scat_source
C C 0.0033 0.0016 'International Tables Vol C Tables 4.2.6.8 and 6.1.1.4'
H H 0.0000 0.0000 'International Tables Vol C Tables 4.2.6.8 and 6.1.1.4'
N N 0.0061 0.0033 'International Tables Vol C Tables 4.2.6.8 and 6.1.1.4'
Zr Zr -2.9673 0.5597 'International Tables Vol C Tables 4.2.6.8 and 6.1.1.4'
Cl Cl 0.1484 0.1585 'International Tables Vol C Tables 4.2.6.8 and 6.1.1.4'

loop_
_geom_angle_atom_site_label_1
_geom_angle_atom_site_label_2
_geom_angle_atom_site_label_3
_geom_angle
_geom_angle_site_symmetry_1
_geom_angle_site_symmetry_3
_geom_angle_publ_flag
N7 Zr N1 87.5(2) . . ?
N7 Zr N3 87.9(2) . . ?
N1 Zr N3 114.3(2) . . ?
N7 Zr N2 151.6(2) . . ?
N1 Zr N2 116.0(2) . . ?
N3 Zr N2 95.8(2) . . ?
N7 Zr N5 77.9(2) . . ?
N1 Zr N5 146.1(2) . . ?
N3 Zr N5 95.8(2) . . ?
N2 Zr N5 73.6(2) . . ?
N7 Zr N6 91.5(2) . . ?
N1 Zr N6 82.8(2) . . ?
N3 Zr N6 162.9(2) . . ?
N2 Zr N6 76.8(2) . . ?
N5 Zr N6 67.3(2) . . ?
N7 Zr N4 136.6(2) . . ?
N1 Zr N4 70.0(2) . . ?
N3 Zr N4 69.9(2) . . ?
N2 Zr N4 70.1(2) . . ?
N5 Zr N4 139.0(2) . . ?
N6 Zr N4 120.4(2) . . ?
C14 N1 C11 105.1(7) . . ?
C14 N1 Zr 121.9(5) . . ?
C11 N1 Zr 132.2(6) . . ?
C24 N2 C21 104.2(6) . . ?
C24 N2 Zr 117.0(5) . . ?
C21 N2 Zr 138.5(5) . . ?
C34 N3 C31 104.0(6) . . ?
C34 N3 Zr 123.5(5) . . ?
C31 N3 Zr 132.5(5) . . ?
C41 N4 C43 111.7(6) . . ?
C41 N4 C42 110.8(6) . . ?
C43 N4 C42 109.5(6) . . ?
C41 N4 Zr 109.5(4) . . ?
C43 N4 Zr 111.2(4) . . ?
C42 N4 Zr 103.8(4) . . ?
C56 N5 C52 117.8(6) . . ?
C56 N5 Zr 120.3(5) . . ?
C52 N5 Zr 121.9(5) . . ?
C62 N6 C66 116.7(6) . . ?
C62 N6 Zr 118.5(5) . . ?
C66 N6 Zr 124.5(5) . . ?
C71 N7 C72 106.9(6) . . ?
C71 N7 Zr 113.4(5) . . ?
C72 N7 Zr 139.6(5) . . ?
Cl1S C1S Cl2S 115.0(7) . . ?
Cl3S C2S Cl4S 112.8(5) . . ?
C12 C11 N1 109.7(8) . . ?
C11 C12 C13 107.8(8) . . ?
C14 C13 C12 106.6(7) . . ?
C13 C14 N1 110.8(7) . . ?
C13 C14 C41 132.1(8) . . ?
N1 C14 C41 116.8(7) . . ?
C22 C21 N2 110.8(8) . . ?
C21 C22 C23 107.0(7) . . ?
C24 C23 C22 106.0(7) . . ?
C23 C24 N2 112.1(7) . . ?
C23 C24 C42 131.5(7) . . ?
N2 C24 C42 116.3(7) . . ?
C32 C31 N3 111.6(7) . . ?
C31 C32 C33 106.0(7) . . ?
C34 C33 C32 106.6(7) . . ?
C33 C34 N3 111.7(7) . . ?
C33 C34 C43 131.8(7) . . ?
N3 C34 C43 116.4(6) . . ?
C14 C41 N4 110.7(7) . . ?
N4 C42 C24 108.2(6) . . ?
N4 C43 C34 109.3(6) . . ?
N5 C52 C53 120.5(7) . . ?
N5 C52 C62 114.9(6) . . ?
C53 C52 C62 124.6(7) . . ?
C54 C53 C52 122.6(7) . . ?
C53 C54 C55 116.4(7) . . ?
C53 C54 C540 124.6(7) . . ?
C55 C54 C540 118.9(7) . . ?
C56 C55 C54 118.7(7) . . ?
N5 C56 C55 123.9(7) . . ?
N6 C62 C63 122.0(7) . . ?
N6 C62 C52 116.3(6) . . ?
C63 C62 C52 121.7(7) . . ?
C62 C63 C64 121.4(7) . . ?
C65 C64 C63 115.6(7) . . ?
C65 C64 C640 121.2(7) . . ?
C63 C64 C640 123.1(7) . . ?
C66 C65 C64 121.0(7) . . ?
N6 C66 C65 123.1(7) . . ?
C54 C540 C542 111.4(6) . . ?
C54 C540 C541 110.4(7) . . ?
C542 C540 C541 109.3(7) . . ?
C54 C540 C543 108.1(7) . . ?
C542 C540 C543 108.9(7) . . ?
C541 C540 C543 108.7(7) . . ?
C642 C640 C64 112.3(6) . . ?
C642 C640 C643 108.4(6) . . ?
C64 C640 C643 108.7(6) . . ?
C642 C640 C641 108.5(6) . . ?
C64 C640 C641 108.8(6) . . ?
C643 C640 C641 110.1(7) . . ?

loop_
_geom_bond_atom_site_label_1
_geom_bond_atom_site_label_2
_geom_bond_distance
_geom_bond_site_symmetry_2
_geom_bond_publ_flag
Zr N7 2.054(6) . ?
Zr N1 2.200(7) . ?
Zr N3 2.202(6) . ?
Zr N2 2.301(6) . ?
Zr N5 2.365(6) . ?
Zr N6 2.434(6) . ?
Zr N4 2.462(6) . ?
Cl1S C1S 1.647(13) . ?
Cl2S C1S 1.690(12) . ?
Cl3S C2S 1.728(9) . ?
Cl4S C2S 1.770(9) . ?
N1 C14 1.392(9) . ?
N1 C11 1.399(10) . ?
N2 C24 1.375(9) . ?
N2 C21 1.377(9) . ?
N3 C34 1.380(9) . ?
N3 C31 1.382(9) . ?
N4 C41 1.476(9) . ?
N4 C43 1.482(8) . ?
N4 C42 1.488(9) . ?
N5 C56 1.342(9) . ?
N5 C52 1.356(9) . ?
N6 C62 1.349(9) . ?
N6 C66 1.353(9) . ?
N7 C71 1.458(9) . ?
N7 C72 1.470(10) . ?
C11 C12 1.363(11) . ?
C12 C13 1.410(11) . ?
C13 C14 1.361(11) . ?
C14 C41 1.474(10) . ?
C21 C22 1.368(11) . ?
C22 C23 1.399(11) . ?
C23 C24 1.355(10) . ?
C24 C42 1.499(10) . ?
C31 C32 1.360(10) . ?
C32 C33 1.416(10) . ?
C33 C34 1.351(10) . ?
C34 C43 1.502(10) . ?
C52 C53 1.379(10) . ?
C52 C62 1.484(10) . ?
C53 C54 1.357(10) . ?
C54 C55 1.423(10) . ?
C54 C540 1.513(10) . ?
C55 C56 1.362(10) . ?
C62 C63 1.382(10) . ?
C63 C64 1.389(10) . ?
C64 C65 1.384(10) . ?
C64 C640 1.537(10) . ?
C65 C66 1.367(10) . ?
C540 C542 1.520(11) . ?
C540 C541 1.533(11) . ?
C540 C543 1.547(11) . ?
C640 C642 1.533(10) . ?
C640 C643 1.539(10) . ?
C640 C641 1.550(10) . ?

loop_
_geom_torsion_atom_site_label_1
_geom_torsion_atom_site_label_2
_geom_torsion_atom_site_label_3
_geom_torsion_atom_site_label_4
_geom_torsion
_geom_torsion_site_symmetry_1
_geom_torsion_site_symmetry_2
_geom_torsion_site_symmetry_3
_geom_torsion_site_symmetry_4
_geom_torsion_publ_flag
N7 Zr N1 C14 126.2(6) . . . . ?
N3 Zr N1 C14 39.6(6) . . . . ?
N2 Zr N1 C14 -70.5(6) . . . . ?
N5 Zr N1 C14 -169.9(5) . . . . ?
N6 Zr N1 C14 -142.0(6) . . . . ?
N4 Zr N1 C14 -16.0(5) . . . . ?
N7 Zr N1 C11 -42.5(7) . . . . ?
N3 Zr N1 C11 -129.1(7) . . . . ?
N2 Zr N1 C11 120.8(7) . . . . ?
N5 Zr N1 C11 21.4(9) . . . . ?
N6 Zr N1 C11 49.3(7) . . . . ?
N4 Zr N1 C11 175.3(8) . . . . ?
N7 Zr N2 C24 178.4(5) . . . . ?
N1 Zr N2 C24 35.5(6) . . . . ?
N3 Zr N2 C24 -85.2(5) . . . . ?
N5 Zr N2 C24 -179.6(5) . . . . ?
N6 Zr N2 C24 110.5(5) . . . . ?
N4 Zr N2 C24 -19.0(5) . . . . ?
N7 Zr N2 C21 -10.0(10) . . . . ?
N1 Zr N2 C21 -153.0(7) . . . . ?
N3 Zr N2 C21 86.3(7) . . . . ?
N5 Zr N2 C21 -8.1(7) . . . . ?
N6 Zr N2 C21 -78.0(7) . . . . ?
N4 Zr N2 C21 152.5(8) . . . . ?
N7 Zr N3 C34 -152.9(6) . . . . ?
N1 Zr N3 C34 -66.6(6) . . . . ?
N2 Zr N3 C34 55.4(5) . . . . ?
N5 Zr N3 C34 129.4(5) . . . . ?
N6 Zr N3 C34 118.8(7) . . . . ?
N4 Zr N3 C34 -11.0(5) . . . . ?
N7 Zr N3 C31 24.6(7) . . . . ?
N1 Zr N3 C31 110.9(7) . . . . ?
N2 Zr N3 C31 -127.1(7) . . . . ?
N5 Zr N3 C31 -53.0(7) . . . . ?
N6 Zr N3 C31 -63.7(11) . . . . ?
N4 Zr N3 C31 166.6(7) . . . . ?
N7 Zr N4 C41 -35.8(6) . . . . ?
N1 Zr N4 C41 27.3(5) . . . . ?
N3 Zr N4 C41 -99.5(5) . . . . ?
N2 Zr N4 C41 156.2(5) . . . . ?
N5 Zr N4 C41 -174.6(4) . . . . ?
N6 Zr N4 C41 95.7(5) . . . . ?
N7 Zr N4 C43 88.1(5) . . . . ?
N1 Zr N4 C43 151.2(5) . . . . ?
N3 Zr N4 C43 24.5(4) . . . . ?
N2 Zr N4 C43 -79.8(5) . . . . ?
N5 Zr N4 C43 -50.7(6) . . . . ?
N6 Zr N4 C43 -140.3(4) . . . . ?
N7 Zr N4 C42 -154.2(4) . . . . ?
N1 Zr N4 C42 -91.1(4) . . . . ?
N3 Zr N4 C42 142.1(5) . . . . ?
N2 Zr N4 C42 37.8(4) . . . . ?
N5 Zr N4 C42 67.0(5) . . . . ?
N6 Zr N4 C42 -22.6(5) . . . . ?
N7 Zr N5 C56 -87.0(6) . . . . ?
N1 Zr N5 C56 -153.6(5) . . . . ?
N3 Zr N5 C56 -0.4(6) . . . . ?
N2 Zr N5 C56 93.9(6) . . . . ?
N6 Zr N5 C56 176.2(6) . . . . ?
N4 Zr N5 C56 65.4(6) . . . . ?
N7 Zr N5 C52 93.9(6) . . . . ?
N1 Zr N5 C52 27.4(8) . . . . ?
N3 Zr N5 C52 -179.5(6) . . . . ?
N2 Zr N5 C52 -85.1(6) . . . . ?
N6 Zr N5 C52 -2.9(5) . . . . ?
N4 Zr N5 C52 -113.7(6) . . . . ?
N7 Zr N6 C62 -68.1(5) . . . . ?
N1 Zr N6 C62 -155.4(5) . . . . ?
N3 Zr N6 C62 19.6(10) . . . . ?
N2 Zr N6 C62 85.7(5) . . . . ?
N5 Zr N6 C62 8.2(5) . . . . ?
N4 Zr N6 C62 142.8(5) . . . . ?
N7 Zr N6 C66 105.4(6) . . . . ?
N1 Zr N6 C66 18.1(6) . . . . ?
N3 Zr N6 C66 -166.9(7) . . . . ?
N2 Zr N6 C66 -100.8(6) . . . . ?
N5 Zr N6 C66 -178.4(6) . . . . ?
N4 Zr N6 C66 -43.7(6) . . . . ?
N1 Zr N7 C71 -52.5(6) . . . . ?
N3 Zr N7 C71 61.9(6) . . . . ?
N2 Zr N7 C71 160.2(5) . . . . ?
N5 Zr N7 C71 158.3(6) . . . . ?
N6 Zr N7 C71 -135.3(5) . . . . ?
N4 Zr N7 C71 4.5(7) . . . . ?
N1 Zr N7 C72 129.0(9) . . . . ?
N3 Zr N7 C72 -116.6(9) . . . . ?
N2 Zr N7 C72 -18.2(12) . . . . ?
N5 Zr N7 C72 -20.2(9) . . . . ?
N6 Zr N7 C72 46.3(9) . . . . ?
N4 Zr N7 C72 -174.0(8) . . . . ?
C14 N1 C11 C12 0.4(9) . . . . ?
Zr N1 C11 C12 170.5(6) . . . . ?
N1 C11 C12 C13 0.3(10) . . . . ?
C11 C12 C13 C14 -0.9(10) . . . . ?
C12 C13 C14 N1 1.2(10) . . . . ?
C12 C13 C14 C41 -171.5(8) . . . . ?
C11 N1 C14 C13 -1.0(9) . . . . ?
Zr N1 C14 C13 -172.4(6) . . . . ?
C11 N1 C14 C41 172.9(7) . . . . ?
Zr N1 C14 C41 1.6(9) . . . . ?
C24 N2 C21 C22 0.9(8) . . . . ?
Zr N2 C21 C22 -171.3(5) . . . . ?
N2 C21 C22 C23 -0.6(9) . . . . ?
C21 C22 C23 C24 0.0(9) . . . . ?
C22 C23 C24 N2 0.5(9) . . . . ?
C22 C23 C24 C42 177.7(8) . . . . ?
C21 N2 C24 C23 -0.9(8) . . . . ?
Zr N2 C24 C23 173.3(5) . . . . ?
C21 N2 C24 C42 -178.5(6) . . . . ?
Zr N2 C24 C42 -4.3(8) . . . . ?
C34 N3 C31 C32 -1.6(8) . . . . ?
Zr N3 C31 C32 -179.5(5) . . . . ?
N3 C31 C32 C33 1.5(9) . . . . ?
C31 C32 C33 C34 -0.8(9) . . . . ?
C32 C33 C34 N3 -0.2(9) . . . . ?
C32 C33 C34 C43 -175.5(8) . . . . ?
C31 N3 C34 C33 1.1(8) . . . . ?
Zr N3 C34 C33 179.2(5) . . . . ?
C31 N3 C34 C43 177.2(6) . . . . ?
Zr N3 C34 C43 -4.7(9) . . . . ?
C13 C14 C41 N4 -163.1(8) . . . . ?
N1 C14 C41 N4 24.5(9) . . . . ?
C43 N4 C41 C14 -159.0(6) . . . . ?
C42 N4 C41 C14 78.5(8) . . . . ?
Zr N4 C41 C14 -35.4(7) . . . . ?
C41 N4 C42 C24 -169.9(6) . . . . ?
C43 N4 C42 C24 66.3(7) . . . . ?
Zr N4 C42 C24 -52.4(6) . . . . ?
C23 C24 C42 N4 -136.2(8) . . . . ?
N2 C24 C42 N4 40.9(8) . . . . ?
C41 N4 C43 C34 88.7(7) . . . . ?
C42 N4 C43 C34 -148.1(6) . . . . ?
Zr N4 C43 C34 -34.0(7) . . . . ?
C33 C34 C43 N4 -157.9(8) . . . . ?
N3 C34 C43 N4 26.9(9) . . . . ?
C56 N5 C52 C53 -2.3(11) . . . . ?
Zr N5 C52 C53 176.7(5) . . . . ?
C56 N5 C52 C62 178.9(6) . . . . ?
Zr N5 C52 C62 -2.1(8) . . . . ?
N5 C52 C53 C54 0.5(12) . . . . ?
C62 C52 C53 C54 179.2(7) . . . . ?
C52 C53 C54 C55 1.3(11) . . . . ?
C52 C53 C54 C540 -176.4(7) . . . . ?
C53 C54 C55 C56 -1.3(11) . . . . ?
C540 C54 C55 C56 176.6(7) . . . . ?
C52 N5 C56 C55 2.4(11) . . . . ?
Zr N5 C56 C55 -176.7(6) . . . . ?
C54 C55 C56 N5 -0.6(12) . . . . ?
C66 N6 C62 C63 -5.1(10) . . . . ?
Zr N6 C62 C63 168.9(6) . . . . ?
C66 N6 C62 C52 173.7(6) . . . . ?
Zr N6 C62 C52 -12.3(8) . . . . ?
N5 C52 C62 N6 9.4(9) . . . . ?
C53 C52 C62 N6 -169.3(7) . . . . ?
N5 C52 C62 C63 -171.7(7) . . . . ?
C53 C52 C62 C63 9.5(11) . . . . ?
N6 C62 C63 C64 2.6(11) . . . . ?
C52 C62 C63 C64 -176.2(7) . . . . ?
C62 C63 C64 C65 1.1(11) . . . . ?
C62 C63 C64 C640 -176.9(7) . . . . ?
C63 C64 C65 C66 -2.1(11) . . . . ?
C640 C64 C65 C66 176.0(7) . . . . ?
C62 N6 C66 C65 4.2(11) . . . . ?
Zr N6 C66 C65 -169.4(6) . . . . ?
C64 C65 C66 N6 -0.6(12) . . . . ?
C53 C54 C540 C542 -4.2(11) . . . . ?
C55 C54 C540 C542 178.1(7) . . . . ?
C53 C54 C540 C541 -125.9(8) . . . . ?
C55 C54 C540 C541 56.4(9) . . . . ?
C53 C54 C540 C543 115.3(8) . . . . ?
C55 C54 C540 C543 -62.3(9) . . . . ?
C65 C64 C640 C642 -169.5(7) . . . . ?
C63 C64 C640 C642 8.4(10) . . . . ?
C65 C64 C640 C643 -49.5(9) . . . . ?
C63 C64 C640 C643 128.4(7) . . . . ?
C65 C64 C640 C641 70.4(9) . . . . ?
C63 C64 C640 C641 -111.7(8) . . . . ?
